data_4345204
loop_
_publ_author_name
'Lee, Seon Hee'
'Shin, Nara'
'Kwak, Sang Woo'
'Hyun, Kyunglim'
'Woo, Won Hee'
'Lee, Ji Hye'
'Hwang, Hyonseok'
'Kim, Min'
'Lee, Junseong'
'Kim, Youngjo'
'Lee, Kang Mun'
'Park, Myung Hwan'

_publ_section_title
;
 Intriguing Indium-salen Complexes as Multicolor Luminophores.
;
_journal_issue 5
_journal_name_full 'Inorganic chemistry'
_journal_page_first 2621
_journal_page_last 2626
_journal_paper_doi 10.1021/acs.inorgchem.6b02797
_journal_volume 56
_journal_year 2017
_chemical_formula_moiety C27H37In1N2O4
_chemical_formula_sum 'C27 H37 In N2 O4'
_chemical_formula_weight 568.40
_chemical_name_systematic
;
 ?
;
_space_group_crystal_system orthorhombic
_space_group_IT_number 61
_space_group_name_Hall '-P 2ac 2ab'
_space_group_name_H-M_alt 'P b c a'
_symmetry_space_group_name_Hall '-P 2ac 2ab'
_symmetry_space_group_name_H-M 'P b c a'
_atom_sites_solution_hydrogens geom
_audit_creation_method SHELXL-2014
_cell_angle_alpha 90
_cell_angle_beta 90
_cell_angle_gamma 90
_cell_formula_units_Z 8
_cell_length_a 8.7418(13)
_cell_length_b 24.418(4)
_cell_length_c 25.523(4)
_cell_measurement_reflns_used 8793
_cell_measurement_temperature 100(2)
_cell_measurement_theta_max 22.43
_cell_measurement_theta_min 2.31
_cell_volume 5448.1(15)
_computing_cell_refinement 'Bruker D8 QUEST'
_computing_data_collection 'Bruker D8 QUEST'
_computing_data_reduction 'Bruker D8 QUEST'
_computing_molecular_graphics 'SHELXL-2014 (Sheldrick, 2014)'
_computing_publication_material 'Bruker SHELXTL'
_computing_structure_refinement 'SHELXL-2014 (Sheldrick, 2014)'
_computing_structure_solution 'SHELXL-2014 (Sheldrick, 2014)'
_diffrn_ambient_temperature 100(2)
_diffrn_measured_fraction_theta_full 0.999
_diffrn_measured_fraction_theta_max 0.998
_diffrn_measurement_device_type 'CCD area detector'
_diffrn_measurement_method 'phi and omega scans'
_diffrn_radiation_type MoK\a
_diffrn_radiation_wavelength 0.71073
_diffrn_reflns_av_R_equivalents 0.0942
_diffrn_reflns_av_unetI/netI 0.0573
_diffrn_reflns_Laue_measured_fraction_full 0.999
_diffrn_reflns_Laue_measured_fraction_max 0.998
_diffrn_reflns_limit_h_max 10
_diffrn_reflns_limit_h_min -10
_diffrn_reflns_limit_k_max 29
_diffrn_reflns_limit_k_min -29
_diffrn_reflns_limit_l_max 30
_diffrn_reflns_limit_l_min -30
_diffrn_reflns_number 63588
_diffrn_reflns_point_group_measured_fraction_full 0.999
_diffrn_reflns_point_group_measured_fraction_max 0.998
_diffrn_reflns_theta_full 25.242
_diffrn_reflns_theta_max 25.341
_diffrn_reflns_theta_min 2.309
_diffrn_source 'fine-focus sealed tube'
_exptl_absorpt_coefficient_mu 0.901
_exptl_absorpt_correction_T_max 0.930
_exptl_absorpt_correction_T_min 0.898
_exptl_absorpt_correction_type multi-scan
_exptl_absorpt_process_details SADABS
_exptl_crystal_colour yellow
_exptl_crystal_density_diffrn 1.386
_exptl_crystal_description block
_exptl_crystal_F_000 2352
_exptl_crystal_size_max 0.25
_exptl_crystal_size_mid 0.1
_exptl_crystal_size_min 0.08
_refine_diff_density_max 1.142
_refine_diff_density_min -0.737
_refine_diff_density_rms 0.078
_refine_ls_extinction_method none
_refine_ls_goodness_of_fit_ref 1.021
_refine_ls_hydrogen_treatment constr
_refine_ls_matrix_type full
_refine_ls_number_parameters 316
_refine_ls_number_reflns 4979
_refine_ls_number_restraints 0
_refine_ls_restrained_S_all 1.021
_refine_ls_R_factor_all 0.0910
_refine_ls_R_factor_gt 0.0444
_refine_ls_shift/su_max 0.001
_refine_ls_shift/su_mean 0.000
_refine_ls_structure_factor_coef Fsqd
_refine_ls_weighting_details 'w=1/[\s^2^(Fo^2^)+(0.0543P)^2^+2.7310P] where P=(Fo^2^+2Fc^2^)/3'
_refine_ls_weighting_scheme calc
_refine_ls_wR_factor_gt 0.1007
_refine_ls_wR_factor_ref 0.1163
_reflns_Friedel_coverage 0.000
_reflns_number_gt 3059
_reflns_number_total 4979
_reflns_threshold_expression 'I > 2\s(I)'
_cod_data_source_file ic6b02797_si_004.cif
_cod_data_source_block 5_In_OMe
_cod_depositor_comments 'Adding full bibliography for 4345204.cif.'
_cod_database_code 4345204
_shelx_space_group_comment
;
The symmetry employed for this shelxl refinement is uniquely defined
by the following loop, which should always be used as a source of
symmetry information in preference to the above space-group names.
They are only intended as comments.
;
_shelxl_version_number 2014-3

loop_
_space_group_symop_operation_xyz
'x, y, z'
'-x+1/2, -y, z+1/2'
'-x, y+1/2, -z+1/2'
'x+1/2, -y+1/2, -z'
'-x, -y, -z'
'x-1/2, y, -z-1/2'
'x, -y-1/2, z-1/2'
'-x-1/2, y-1/2, z'

loop_
_atom_site_label
_atom_site_type_symbol
_atom_site_fract_x
_atom_site_fract_y
_atom_site_fract_z
_atom_site_U_iso_or_equiv
_atom_site_adp_type
_atom_site_occupancy
_atom_site_site_symmetry_order
_atom_site_calc_flag
_atom_site_refinement_flags_posn
_atom_site_refinement_flags_adp
In1 In 0.31205(4) 0.11667(2) 0.63523(2) 0.04174(14) Uani 1 1 d . .
O2 O 0.4824(3) 0.17683(13) 0.63853(13) 0.0509(9) Uani 1 1 d . .
O1 O 0.4811(3) 0.05823(13) 0.64879(12) 0.0481(9) Uani 1 1 d . .
O4 O 0.3652(4) 0.38438(14) 0.56364(14) 0.0566(9) Uani 1 1 d . .
O3 O 0.4893(4) -0.15192(13) 0.72597(13) 0.0560(9) Uani 1 1 d . .
C16 C 0.3137(5) 0.2543(2) 0.63683(18) 0.0424(11) Uani 1 1 d . .
C20 C 0.3828(6) 0.33354(19) 0.58599(19) 0.0428(12) Uani 1 1 d . .
C15 C 0.2063(5) 0.2310(2) 0.6731(2) 0.0498(13) Uani 1 1 d . .
H15 H 0.1373 0.2548 0.6889 0.060 Uiso 1 1 calc R U
C21 C 0.2835(5) 0.3077(2) 0.61864(19) 0.0457(13) Uani 1 1 d . .
H21 H 0.1945 0.3254 0.6291 0.055 Uiso 1 1 calc R U
C17 C 0.4514(6) 0.2272(2) 0.62225(17) 0.0417(12) Uani 1 1 d . .
C19 C 0.5194(6) 0.3069(2) 0.57252(18) 0.0474(13) Uani 1 1 d . .
H19 H 0.5876 0.3248 0.5504 0.057 Uiso 1 1 calc R U
C10 C 0.8088(6) 0.0305(3) 0.6323(2) 0.0743(18) Uani 1 1 d . .
H10A H 0.7471 0.0616 0.6414 0.111 Uiso 1 1 calc R U
H10B H 0.8842 0.0412 0.6070 0.111 Uiso 1 1 calc R U
H10C H 0.8589 0.0168 0.6631 0.111 Uiso 1 1 calc R U
C7 C 0.7072(6) -0.0142(2) 0.6092(2) 0.0523(14) Uani 1 1 d . .
C1 C 0.4725(5) 0.00780(19) 0.66613(17) 0.0373(11) Uani 1 1 d . .
C5 C 0.3635(5) -0.0628(2) 0.72348(18) 0.0435(12) Uani 1 1 d . .
H5 H 0.2913 -0.0734 0.7483 0.052 Uiso 1 1 calc R U
C18 C 0.5573(5) 0.25554(19) 0.59039(18) 0.0418(11) Uani 1 1 d . .
C4 C 0.4741(6) -0.09892(19) 0.70799(18) 0.0448(12) Uani 1 1 d . .
C12 C 0.2359(5) 0.0258(2) 0.72021(18) 0.0448(12) Uani 1 1 d . .
H12 H 0.1743 0.0119 0.7468 0.054 Uiso 1 1 calc R U
C3 C 0.5790(5) -0.08298(19) 0.67041(18) 0.0439(12) Uani 1 1 d . .
H3 H 0.6498 -0.1087 0.6588 0.053 Uiso 1 1 calc R U
C2 C 0.5849(5) -0.0308(2) 0.64898(16) 0.0389(11) Uani 1 1 d . .
C22 C 0.7129(6) 0.2292(2) 0.5762(2) 0.0544(15) Uani 1 1 d . .
C23 C 0.8009(6) 0.2156(3) 0.6257(2) 0.081(2) Uani 1 1 d . .
H23A H 0.8156 0.2483 0.6460 0.121 Uiso 1 1 calc R U
H23B H 0.8986 0.2004 0.6165 0.121 Uiso 1 1 calc R U
H23C H 0.7443 0.1894 0.6460 0.121 Uiso 1 1 calc R U
C6 C 0.3581(5) -0.00937(18) 0.70208(17) 0.0366(11) Uani 1 1 d . .
C26 C 0.2332(7) 0.4138(2) 0.5778(2) 0.0760(19) Uani 1 1 d . .
H26A H 0.1440 0.3935 0.5677 0.114 Uiso 1 1 calc R U
H26B H 0.2332 0.4486 0.5603 0.114 Uiso 1 1 calc R U
H26C H 0.2324 0.4194 0.6150 0.114 Uiso 1 1 calc R U
C25 C 0.6826(6) 0.1762(2) 0.5437(2) 0.0774(19) Uani 1 1 d . .
H25A H 0.7784 0.1600 0.5338 0.116 Uiso 1 1 calc R U
H25B H 0.6255 0.1853 0.5127 0.116 Uiso 1 1 calc R U
H25C H 0.6251 0.1507 0.5645 0.116 Uiso 1 1 calc R U
C24 C 0.8090(6) 0.2669(3) 0.5413(3) 0.099(3) Uani 1 1 d . .
H24A H 0.8315 0.3001 0.5599 0.149 Uiso 1 1 calc R U
H24B H 0.7530 0.2754 0.5100 0.149 Uiso 1 1 calc R U
H24C H 0.9029 0.2488 0.5322 0.149 Uiso 1 1 calc R U
C11 C 0.4120(7) -0.1653(2) 0.7727(2) 0.0680(16) Uani 1 1 d . .
H11A H 0.4359 -0.1387 0.7991 0.102 Uiso 1 1 calc R U
H11B H 0.4438 -0.2009 0.7844 0.102 Uiso 1 1 calc R U
H11C H 0.3037 -0.1655 0.7665 0.102 Uiso 1 1 calc R U
C8 C 0.6335(6) 0.0060(2) 0.55789(19) 0.0697(17) Uani 1 1 d . .
H8A H 0.5763 -0.0233 0.5422 0.105 Uiso 1 1 calc R U
H8B H 0.7120 0.0178 0.5342 0.105 Uiso 1 1 calc R U
H8C H 0.5662 0.0361 0.5653 0.105 Uiso 1 1 calc R U
C9 C 0.8101(6) -0.0623(3) 0.5943(2) 0.086(2) Uani 1 1 d . .
H9A H 0.8657 -0.0744 0.6246 0.129 Uiso 1 1 calc R U
H9B H 0.8808 -0.0509 0.5677 0.129 Uiso 1 1 calc R U
H9C H 0.7485 -0.0919 0.5813 0.129 Uiso 1 1 calc R U
C14 C 0.0955(7) 0.1602(2) 0.7262(3) 0.089(2) Uani 1 1 d . .
H14A H 0.1361 0.1710 0.7600 0.106 Uiso 1 1 calc R U
H14B H -0.0036 0.1776 0.7221 0.106 Uiso 1 1 calc R U
C13 C 0.0760(7) 0.1050(2) 0.7258(3) 0.081(2) Uani 1 1 d . .
H13A H -0.0156 0.0966 0.7059 0.097 Uiso 1 1 calc R U
H13B H 0.0591 0.0928 0.7615 0.097 Uiso 1 1 calc R U
C27 C 0.1990(7) 0.1062(3) 0.5618(2) 0.085(2) Uani 1 1 d . .
H27A H 0.2640 0.1191 0.5341 0.128 Uiso 1 1 calc R U
H27B H 0.1054 0.1268 0.5618 0.128 Uiso 1 1 calc R U
H27C H 0.1768 0.0681 0.5565 0.128 Uiso 1 1 calc R U
N1 N 0.2035(4) 0.07365(16) 0.70373(15) 0.0470(11) Uani 1 1 d . .
N2 N 0.1972(5) 0.18056(16) 0.68545(17) 0.0564(12) Uani 1 1 d . .

loop_
_atom_site_aniso_label
_atom_site_aniso_U_11
_atom_site_aniso_U_22
_atom_site_aniso_U_33
_atom_site_aniso_U_23
_atom_site_aniso_U_13
_atom_site_aniso_U_12
In1 0.0456(2) 0.0390(2) 0.0406(2) 0.00113(17) 0.00460(16) 0.00123(17)
O2 0.045(2) 0.037(2) 0.072(2) 0.0052(18) 0.0061(18) 0.0034(15)
O1 0.045(2) 0.036(2) 0.063(2) 0.0091(17) 0.0159(16) 0.0005(15)
O4 0.066(2) 0.036(2) 0.068(2) 0.0067(19) 0.0044(19) 0.0048(18)
O3 0.070(2) 0.036(2) 0.062(2) 0.0091(19) 0.0087(19) 0.0093(18)
C16 0.045(3) 0.036(3) 0.046(3) -0.007(2) 0.007(3) -0.003(2)
C20 0.045(3) 0.036(3) 0.047(3) -0.001(2) -0.001(2) 0.000(2)
C15 0.051(3) 0.042(3) 0.056(3) -0.004(3) 0.012(3) 0.003(2)
C21 0.043(3) 0.036(3) 0.058(3) -0.003(2) 0.007(2) 0.006(2)
C17 0.045(3) 0.035(3) 0.044(3) -0.002(2) 0.000(2) 0.000(2)
C19 0.052(3) 0.039(3) 0.051(3) -0.002(3) 0.007(3) -0.009(2)
C10 0.049(4) 0.093(5) 0.080(4) 0.005(4) 0.016(3) -0.015(3)
C7 0.053(3) 0.053(3) 0.051(3) 0.003(3) 0.012(3) 0.012(3)
C1 0.044(3) 0.034(3) 0.034(3) -0.002(2) -0.006(2) -0.003(2)
C5 0.051(3) 0.044(3) 0.036(3) 0.003(2) 0.003(2) 0.000(2)
C18 0.042(3) 0.037(3) 0.047(3) -0.005(2) 0.005(2) 0.000(2)
C4 0.054(3) 0.037(3) 0.044(3) 0.001(2) 0.000(3) 0.000(2)
C12 0.046(3) 0.042(3) 0.046(3) 0.008(3) 0.010(2) -0.003(2)
C3 0.047(3) 0.041(3) 0.044(3) -0.001(2) -0.002(2) 0.010(2)
C2 0.039(3) 0.044(3) 0.033(3) -0.002(2) -0.003(2) 0.002(2)
C22 0.043(3) 0.046(3) 0.073(4) 0.002(3) 0.016(3) 0.003(2)
C23 0.039(4) 0.101(6) 0.103(5) 0.003(4) -0.008(3) 0.005(3)
C6 0.040(3) 0.034(3) 0.035(3) 0.001(2) 0.000(2) -0.002(2)
C26 0.095(5) 0.051(4) 0.082(5) 0.015(3) 0.020(4) 0.031(4)
C25 0.084(5) 0.061(4) 0.087(5) -0.011(3) 0.021(4) 0.026(3)
C24 0.076(5) 0.066(5) 0.156(7) 0.017(4) 0.064(5) 0.010(4)
C11 0.095(5) 0.049(4) 0.060(4) 0.018(3) 0.012(3) 0.008(3)
C8 0.079(4) 0.080(5) 0.050(3) 0.011(3) 0.012(3) 0.013(3)
C9 0.086(5) 0.083(5) 0.088(5) 0.023(4) 0.042(4) 0.036(4)
C14 0.101(5) 0.054(4) 0.111(5) 0.017(4) 0.083(4) 0.017(4)
C13 0.080(5) 0.050(4) 0.113(5) 0.019(3) 0.061(4) 0.017(3)
C27 0.082(5) 0.118(6) 0.056(4) -0.006(4) -0.007(3) -0.007(4)
N1 0.044(3) 0.039(3) 0.058(3) 0.007(2) 0.018(2) 0.0060(19)
N2 0.067(3) 0.033(3) 0.069(3) 0.002(2) 0.027(2) -0.003(2)

loop_
_atom_type_symbol
_atom_type_description
_atom_type_scat_dispersion_real
_atom_type_scat_dispersion_imag
_atom_type_scat_source
C C 0.0033 0.0016 'International Tables Vol C Tables 4.2.6.8 and 6.1.1.4'
H H 0.0000 0.0000 'International Tables Vol C Tables 4.2.6.8 and 6.1.1.4'
N N 0.0061 0.0033 'International Tables Vol C Tables 4.2.6.8 and 6.1.1.4'
O O 0.0106 0.0060 'International Tables Vol C Tables 4.2.6.8 and 6.1.1.4'
In In -0.7276 1.3100 'International Tables Vol C Tables 4.2.6.8 and 6.1.1.4'

loop_
_geom_angle_atom_site_label_1
_geom_angle_atom_site_label_2
_geom_angle_atom_site_label_3
_geom_angle
O1 In1 O2 88.25(12)
O1 In1 C27 113.1(2)
O2 In1 C27 116.7(2)
O1 In1 N1 81.39(13)
O2 In1 N1 126.62(14)
C27 In1 N1 115.6(2)
O1 In1 N2 134.04(14)
O2 In1 N2 78.94(13)
C27 In1 N2 112.1(2)
N1 In1 N2 72.15(15)
C17 O2 In1 119.6(3)
C1 O1 In1 131.2(3)
C20 O4 C26 116.5(4)
C4 O3 C11 116.9(4)
C21 C16 C17 120.2(4)
C21 C16 C15 117.2(4)
C17 C16 C15 122.5(4)
C21 C20 O4 127.1(4)
C21 C20 C19 118.6(5)
O4 C20 C19 114.3(4)
N2 C15 C16 125.7(5)
C20 C21 C16 120.8(4)
O2 C17 C18 120.0(4)
O2 C17 C16 121.5(4)
C18 C17 C16 118.5(4)
C18 C19 C20 123.1(5)
C10 C7 C9 107.7(4)
C10 C7 C2 109.9(4)
C9 C7 C2 111.9(4)
C10 C7 C8 110.0(5)
C9 C7 C8 106.3(5)
C2 C7 C8 110.9(4)
O1 C1 C6 122.4(4)
O1 C1 C2 118.5(4)
C6 C1 C2 119.1(4)
C4 C5 C6 120.4(4)
C19 C18 C17 118.6(4)
C19 C18 C22 120.9(4)
C17 C18 C22 120.5(4)
C5 C4 O3 125.3(4)
C5 C4 C3 119.2(5)
O3 C4 C3 115.5(4)
N1 C12 C6 127.1(4)
C4 C3 C2 123.8(4)
C3 C2 C1 117.4(4)
C3 C2 C7 122.1(4)
C1 C2 C7 120.5(4)
C23 C22 C24 109.7(5)
C23 C22 C18 110.0(4)
C24 C22 C18 111.7(4)
C23 C22 C25 110.3(5)
C24 C22 C25 106.4(5)
C18 C22 C25 108.6(4)
C5 C6 C1 119.9(4)
C5 C6 C12 116.6(4)
C1 C6 C12 123.5(4)
C13 C14 N2 114.2(5)
C14 C13 N1 115.2(5)
C12 N1 C13 121.4(4)
C12 N1 In1 126.2(3)
C13 N1 In1 112.1(3)
C15 N2 C14 123.0(4)
C15 N2 In1 120.0(3)
C14 N2 In1 116.2(3)

loop_
_geom_bond_atom_site_label_1
_geom_bond_atom_site_label_2
_geom_bond_distance
In1 O1 2.084(3)
In1 O2 2.093(3)
In1 C27 2.134(6)
In1 N1 2.250(4)
In1 N2 2.255(4)
O2 C17 1.327(5)
O1 C1 1.311(5)
O4 C20 1.375(5)
O4 C26 1.407(6)
O3 C4 1.380(5)
O3 C11 1.410(6)
C16 C21 1.407(7)
C16 C17 1.423(6)
C16 C15 1.436(6)
C20 C21 1.359(6)
C20 C19 1.403(6)
C15 N2 1.275(6)
C17 C18 1.413(6)
C19 C18 1.375(6)
C10 C7 1.527(8)
C7 C9 1.528(7)
C7 C2 1.529(6)
C7 C8 1.541(7)
C1 C6 1.421(6)
C1 C2 1.431(6)
C5 C4 1.368(6)
C5 C6 1.415(6)
C18 C22 1.547(6)
C4 C3 1.383(6)
C12 N1 1.274(6)
C12 C6 1.446(6)
C3 C2 1.387(6)
C22 C23 1.517(7)
C22 C24 1.531(7)
C22 C25 1.560(7)
C14 C13 1.360(7)
C14 N2 1.455(6)
C13 N1 1.464(6)
